data_7042753
loop_
_publ_author_name
'Huerta-Lavorie, Ra\'ul'
'B\'aez-Rodr\'iguez, Dana V.'
'Garc\'ia-R\'ios, Jessica'
'Mart\'inez-Vollbert, Emiliano'
'Mart\'inez-Otero, Diego'
'Jancik, Vojtech'

_publ_section_title
;
 Molecular rare earth metal alumosilicates
;
_journal_name_full 'Dalton Trans.'
_journal_paper_doi 10.1039/C7DT00874K
_journal_year 2017
_chemical_formula_moiety 'C47 H70 Al Dy N2 O5 Si'
_chemical_formula_sum 'C47 H70 Al Dy N2 O5 Si'
_chemical_formula_weight 960.62
_chemical_properties_physical ', Moisture-sensitive'
_space_group_crystal_system triclinic
_space_group_IT_number 2
_space_group_name_Hall '-P 1'
_space_group_name_H-M_alt 'P -1'
_symmetry_space_group_name_Hall '-P 1'
_symmetry_space_group_name_H-M 'P -1'
_atom_sites_solution_hydrogens mixed
_atom_sites_solution_primary intrinsic-phasing
_atom_sites_solution_secondary difmap
_audit_creation_method SHELXL-2014/7
_audit_update_record
;
2017-03-10 deposited with the CCDC.
2017-04-05 downloaded from the CCDC.
;
_cell_angle_alpha 85.002(1)
_cell_angle_beta 75.480(1)
_cell_angle_gamma 69.049(1)
_cell_formula_units_Z 2
_cell_length_a 11.1853(3)
_cell_length_b 13.1997(4)
_cell_length_c 17.2640(5)
_cell_measurement_reflns_used 9379
_cell_measurement_temperature 100(2)
_cell_measurement_theta_max 36.31
_cell_measurement_theta_min 2.94
_cell_volume 2304.35(12)
_computing_cell_refinement 'Bruker SAINT'
_computing_data_collection 'Bruker APEX2'
_computing_data_reduction 'Bruker SAINT'
_computing_molecular_graphics 'Bruker SHELXTL'
_computing_publication_material 'Bruker SHELXTL'
_computing_structure_refinement 'SHELXL-2014/7 (Sheldrick, 2014)'
_computing_structure_solution 'SHELXT-2014 (Sheldrick, 2014)'
_diffrn_ambient_temperature 100(2)
_diffrn_detector_area_resol_mean 8.333
_diffrn_measured_fraction_theta_full 0.989
_diffrn_measured_fraction_theta_max 0.981
_diffrn_measurement_device_type 'Bruker APEX-II CCD'
_diffrn_measurement_method '\w scans'
_diffrn_radiation_type MoK\a
_diffrn_radiation_wavelength 0.71073
_diffrn_reflns_av_R_equivalents 0.0216
_diffrn_reflns_av_unetI/netI 0.0218
_diffrn_reflns_Laue_measured_fraction_full 0.989
_diffrn_reflns_Laue_measured_fraction_max 0.981
_diffrn_reflns_limit_h_max 18
_diffrn_reflns_limit_h_min -18
_diffrn_reflns_limit_k_max 21
_diffrn_reflns_limit_k_min -21
_diffrn_reflns_limit_l_max 28
_diffrn_reflns_limit_l_min -28
_diffrn_reflns_number 71256
_diffrn_reflns_point_group_measured_fraction_full 0.989
_diffrn_reflns_point_group_measured_fraction_max 0.981
_diffrn_reflns_theta_full 25.242
_diffrn_reflns_theta_max 36.318
_diffrn_reflns_theta_min 2.087
_diffrn_source 'Fine-focus sealed tube'
_exptl_absorpt_coefficient_mu 1.712
_exptl_absorpt_correction_T_max 0.7471
_exptl_absorpt_correction_T_min 0.6732
_exptl_absorpt_correction_type multi-scan
_exptl_absorpt_process_details 'SADABS 2008/1'
_exptl_crystal_colour colourless
_exptl_crystal_density_diffrn 1.384
_exptl_crystal_description prism
_exptl_crystal_F_000 998
_exptl_crystal_size_max 0.328
_exptl_crystal_size_mid 0.303
_exptl_crystal_size_min 0.164
_refine_diff_density_max 1.384
_refine_diff_density_min -0.853
_refine_diff_density_rms 0.070
_refine_ls_extinction_method none
_refine_ls_goodness_of_fit_ref 1.049
_refine_ls_hydrogen_treatment mixed
_refine_ls_matrix_type full
_refine_ls_number_parameters 725
_refine_ls_number_reflns 21910
_refine_ls_number_restraints 1619
_refine_ls_restrained_S_all 1.097
_refine_ls_R_factor_all 0.0214
_refine_ls_R_factor_gt 0.0192
_refine_ls_shift/su_max 0.002
_refine_ls_shift/su_mean 0.000
_refine_ls_structure_factor_coef Fsqd
_refine_ls_weighting_details 'w=1/[\s^2^(Fo^2^)+(0.0226P)^2^+0.6545P] where P=(Fo^2^+2Fc^2^)/3'
_refine_ls_weighting_scheme calc
_refine_ls_wR_factor_gt 0.0473
_refine_ls_wR_factor_ref 0.0482
_reflns_Friedel_coverage 0.000
_reflns_number_gt 20597
_reflns_number_total 21910
_reflns_threshold_expression 'I > 2\s(I)'
_cod_data_source_file c7dt00874k2.cif
_cod_data_source_block Comp7
_cod_database_code 7042753
_shelx_shelxl_version_number 2014/7
_shelx_space_group_comment
; 
The symmetry employed for this shelxl refinement is uniquely defined 
by the following loop, which should always be used as a source of 
symmetry information in preference to the above space-group names. 
They are only intended as comments. 
;
_shelx_estimated_absorpt_t_min 0.604
_shelx_estimated_absorpt_t_max 0.767

loop_
_space_group_symop_operation_xyz
'x, y, z'
'-x, -y, -z'

loop_
_atom_site_label
_atom_site_type_symbol
_atom_site_fract_x
_atom_site_fract_y
_atom_site_fract_z
_atom_site_U_iso_or_equiv
_atom_site_adp_type
_atom_site_occupancy
_atom_site_site_symmetry_order
_atom_site_calc_flag
_atom_site_refinement_flags_posn
_atom_site_refinement_flags_adp
_atom_site_refinement_flags_occupancy
_atom_site_disorder_assembly
_atom_site_disorder_group
Dy1 Dy 0.04124(2) 0.16771(2) 0.18534(2) 0.01166(1) Uani 0.96207(14) 1 d D U P A 1
Si1 Si -0.05129(3) 0.41054(2) 0.28726(2) 0.01289(4) Uani 0.96207(14) 1 d D U P A 1
O2 O -0.05565(7) 0.32808(6) 0.22634(4) 0.01574(12) Uani 0.96207(14) 1 d D U P A 1
O4 O -0.16884(7) 0.41594(6) 0.36735(5) 0.01925(13) Uani 0.96207(14) 1 d D U P A 1
O3 O -0.07589(8) 0.53287(6) 0.25049(5) 0.01938(13) Uani 0.96207(14) 1 d D U P A 1
C30 C -0.1155(4) 0.5800(3) 0.1786(2) 0.01793(16) Uani 0.701(3) 1 d D U P A 1
C31 C -0.1104(2) 0.69648(13) 0.17458(12) 0.0243(4) Uani 0.701(3) 1 d D U P A 1
H31A H -0.1541 0.7318 0.2269 0.036 Uiso 0.701(3) 1 calc R U P A 1
H31B H -0.1555 0.7385 0.1341 0.036 Uiso 0.701(3) 1 calc R U P A 1
H31C H -0.0184 0.6926 0.1603 0.036 Uiso 0.701(3) 1 calc R U P A 1
C32 C -0.2538(2) 0.5837(2) 0.18289(17) 0.0350(6) Uani 0.701(3) 1 d D U P A 1
H32A H -0.2557 0.5097 0.1871 0.052 Uiso 0.701(3) 1 calc R U P A 1
H32B H -0.2811 0.6180 0.1344 0.052 Uiso 0.701(3) 1 calc R U P A 1
H32C H -0.3143 0.6259 0.2299 0.052 Uiso 0.701(3) 1 calc R U P A 1
C33 C -0.0169(4) 0.5174(3) 0.10586(16) 0.0301(7) Uani 0.701(3) 1 d D U P A 1
H33A H 0.0725 0.5084 0.1092 0.045 Uiso 0.701(3) 1 calc R U P A 1
H33B H -0.0352 0.5575 0.0571 0.045 Uiso 0.701(3) 1 calc R U P A 1
H33C H -0.0245 0.4459 0.1044 0.045 Uiso 0.701(3) 1 calc R U P A 1
C34 C -0.23717(10) 0.49249(9) 0.43157(6) 0.01992(18) Uani 0.96207(14) 1 d D U P A 1
C35 C -0.31225(11) 0.43607(10) 0.49605(7) 0.0251(2) Uani 0.96207(14) 1 d D U P A 1
H35A H -0.3744 0.4170 0.4743 0.038 Uiso 0.96207(14) 1 calc R U P A 1
H35B H -0.3607 0.4850 0.5419 0.038 Uiso 0.96207(14) 1 calc R U P A 1
H35C H -0.2498 0.3700 0.5133 0.038 Uiso 0.96207(14) 1 calc R U P A 1
C36 C -0.13870(15) 0.52187(13) 0.46370(8) 0.0324(3) Uani 0.96207(14) 1 d D U P A 1
H36A H -0.0939 0.5605 0.4224 0.049 Uiso 0.96207(14) 1 calc R U P A 1
H36B H -0.0736 0.4555 0.4784 0.049 Uiso 0.96207(14) 1 calc R U P A 1
H36C H -0.1852 0.5684 0.5110 0.049 Uiso 0.96207(14) 1 calc R U P A 1
C37 C -0.33401(15) 0.59396(12) 0.40283(9) 0.0366(3) Uani 0.96207(14) 1 d D U P A 1
H37A H -0.2853 0.6302 0.3619 0.055 Uiso 0.96207(14) 1 calc R U P A 1
H37B H -0.3848 0.6434 0.4481 0.055 Uiso 0.96207(14) 1 calc R U P A 1
H37C H -0.3941 0.5734 0.3801 0.055 Uiso 0.96207(14) 1 calc R U P A 1
C38 C 0.14097(11) 0.22397(9) 0.03708(6) 0.01957(17) Uani 0.96207(14) 1 d D U P A 1
H38 H 0.1732 0.2822 0.0332 0.023 Uiso 0.96207(14) 1 calc R U P A 1
C39 C 0.21479(11) 0.11268(9) 0.04252(6) 0.01981(17) Uani 0.96207(14) 1 d D U P A 1
H39 H 0.3056 0.0831 0.0429 0.024 Uiso 0.96207(14) 1 calc R U P A 1
C40 C 0.13076(12) 0.05307(10) 0.04739(7) 0.0234(2) Uani 0.96207(14) 1 d D U P A 1
H40 H 0.1549 -0.0236 0.0514 0.028 Uiso 0.96207(14) 1 calc R U P A 1
C41 C 0.00446(12) 0.12747(11) 0.04518(7) 0.0252(2) Uani 0.96207(14) 1 d D U P A 1
H41 H -0.0716 0.1097 0.0477 0.030 Uiso 0.96207(14) 1 calc R U P A 1
C42 C 0.01065(12) 0.23315(10) 0.03849(7) 0.0230(2) Uani 0.96207(14) 1 d D U P A 1
H42 H -0.0603 0.2987 0.0355 0.028 Uiso 0.96207(14) 1 calc R U P A 1
C43 C 0.06082(12) -0.02347(9) 0.25884(8) 0.0242(2) Uani 0.96207(14) 1 d D U P A 1
H43 H 0.1425 -0.0813 0.2433 0.029 Uiso 0.96207(14) 1 calc R U P A 1
C44 C 0.02737(12) 0.05248(10) 0.32051(7) 0.0232(2) Uani 0.96207(14) 1 d D U P A 1
H44 H 0.0825 0.0545 0.3538 0.028 Uiso 0.96207(14) 1 calc R U P A 1
C45 C -0.10182(11) 0.12461(10) 0.32404(7) 0.02145(18) Uani 0.96207(14) 1 d D U P A 1
H45 H -0.1495 0.1836 0.3603 0.026 Uiso 0.96207(14) 1 calc R U P A 1
C46 C -0.14789(11) 0.09371(9) 0.26427(7) 0.02105(19) Uani 0.96207(14) 1 d D U P A 1
H46 H -0.2318 0.1290 0.2528 0.025 Uiso 0.96207(14) 1 calc R U P A 1
C47 C -0.04807(12) 0.00147(9) 0.22446(7) 0.02266(19) Uani 0.96207(14) 1 d D U P A 1
H47 H -0.0533 -0.0369 0.1821 0.027 Uiso 0.96207(14) 1 calc R U P A 1
Dy1A Dy -0.11301(11) 0.44879(9) 0.29919(7) 0.01289(4) Uani 0.03793(14) 1 d D U P A 2
Si1A Si 0.0799(4) 0.2088(4) 0.1956(3) 0.01166(1) Uani 0.03793(14) 1 d D U P A 2
O2A O -0.0496(5) 0.2940(4) 0.2489(6) 0.01574(12) Uani 0.03793(14) 1 d D U P A 2
O4A O 0.1000(11) 0.2424(13) 0.0954(5) 0.01925(13) Uani 0.03793(14) 1 d D U P A 2
O3A O 0.0647(9) 0.0839(7) 0.1937(9) 0.01938(13) Uani 0.03793(14) 1 d D U P A 2
C30A C 0.0086(17) 0.0199(13) 0.2488(11) 0.021(2) Uani 0.03793(14) 1 d D U P A 2
C31A C -0.126(2) 0.1008(12) 0.2919(16) 0.029(2) Uani 0.03793(14) 1 d D U P A 2
H31D H -0.1724 0.0622 0.3321 0.044 Uiso 0.03793(14) 1 calc R U P A 2
H31E H -0.1117 0.1572 0.3181 0.044 Uiso 0.03793(14) 1 calc R U P A 2
H31F H -0.1785 0.1344 0.2527 0.044 Uiso 0.03793(14) 1 calc R U P A 2
C32A C 0.001(3) -0.0663(17) 0.1992(15) 0.026(4) Uani 0.03793(14) 1 d D U P A 2
H32D H -0.0374 -0.1143 0.2346 0.038 Uiso 0.03793(14) 1 calc R U P A 2
H32E H -0.0534 -0.0314 0.1614 0.038 Uiso 0.03793(14) 1 calc R U P A 2
H32F H 0.0903 -0.1088 0.1697 0.038 Uiso 0.03793(14) 1 calc R U P A 2
C33A C 0.0981(15) -0.030(2) 0.3068(13) 0.028(4) Uani 0.03793(14) 1 d D U P A 2
H33D H 0.0599 -0.0756 0.3459 0.043 Uiso 0.03793(14) 1 calc R U P A 2
H33E H 0.1855 -0.0753 0.2768 0.043 Uiso 0.03793(14) 1 calc R U P A 2
H33F H 0.1061 0.0274 0.3349 0.043 Uiso 0.03793(14) 1 calc R U P A 2
C34A C 0.0699(19) 0.2050(16) 0.0327(10) 0.023(2) Uani 0.03793(14) 1 d D U P A 2
C35A C -0.074(2) 0.212(2) 0.0620(16) 0.028(4) Uani 0.03793(14) 1 d D U P A 2
H35D H -0.1006 0.1865 0.0198 0.041 Uiso 0.03793(14) 1 calc R U P A 2
H35E H -0.0830 0.1668 0.1097 0.041 Uiso 0.03793(14) 1 calc R U P A 2
H35F H -0.1301 0.2876 0.0754 0.041 Uiso 0.03793(14) 1 calc R U P A 2
C36A C 0.089(3) 0.275(2) -0.0403(13) 0.032(4) Uani 0.03793(14) 1 d D U P A 2
H36D H 0.0682 0.2482 -0.0846 0.048 Uiso 0.03793(14) 1 calc R U P A 2
H36E H 0.0315 0.3501 -0.0280 0.048 Uiso 0.03793(14) 1 calc R U P A 2
H36F H 0.1814 0.2711 -0.0557 0.048 Uiso 0.03793(14) 1 calc R U P A 2
C37A C 0.160(3) 0.0855(16) 0.0204(19) 0.029(4) Uani 0.03793(14) 1 d D U P A 2
H37D H 0.1432 0.0546 -0.0236 0.044 Uiso 0.03793(14) 1 calc R U P A 2
H37E H 0.2525 0.0809 0.0072 0.044 Uiso 0.03793(14) 1 calc R U P A 2
H37F H 0.1427 0.0448 0.0695 0.044 Uiso 0.03793(14) 1 calc R U P A 2
C38A C -0.239(2) 0.3830(15) 0.4384(10) 0.028(3) Uani 0.03793(14) 1 d D U P A 2
H38A H -0.2303 0.3087 0.4410 0.034 Uiso 0.03793(14) 1 calc R U P A 2
C39A C -0.3406(16) 0.4740(17) 0.4213(11) 0.029(2) Uani 0.03793(14) 1 d D U P A 2
H39A H -0.4198 0.4709 0.4127 0.034 Uiso 0.03793(14) 1 calc R U P A 2
C40A C -0.3140(19) 0.5691(15) 0.4182(10) 0.026(3) Uani 0.03793(14) 1 d D U P A 2
H40A H -0.3663 0.6396 0.4049 0.031 Uiso 0.03793(14) 1 calc R U P A 2
C41A C -0.196(2) 0.5388(13) 0.4387(8) 0.026(3) Uani 0.03793(14) 1 d D U P A 2
H41A H -0.1513 0.5861 0.4439 0.032 Uiso 0.03793(14) 1 calc R U P A 2
C42A C -0.153(2) 0.4311(7) 0.4503(7) 0.028(2) Uani 0.03793(14) 1 d D U P A 2
H42A H -0.0730 0.3919 0.4653 0.034 Uiso 0.03793(14) 1 calc DR U P A 2
C43A C -0.1002(9) 0.6418(11) 0.2319(11) 0.029(2) Uani 0.03793(14) 1 d D U P A 2
H43A H -0.0792 0.6889 0.2606 0.035 Uiso 0.03793(14) 1 calc DR U P A 2
C44A C -0.0075(19) 0.5596(15) 0.1788(10) 0.027(2) Uani 0.03793(14) 1 d D U P A 2
H44A H 0.0850 0.5438 0.1672 0.032 Uiso 0.03793(14) 1 calc R U P A 2
C45A C -0.067(2) 0.5056(16) 0.1460(8) 0.026(2) Uani 0.03793(14) 1 d D U P A 2
H45A H -0.0298 0.4454 0.1104 0.031 Uiso 0.03793(14) 1 calc R U P A 2
C46A C -0.197(2) 0.5654(16) 0.1804(9) 0.030(3) Uani 0.03793(14) 1 d D U P A 2
H46A H -0.2660 0.5521 0.1657 0.036 Uiso 0.03793(14) 1 calc R U P A 2
C47A C -0.2244(16) 0.6440(13) 0.2362(11) 0.034(3) Uani 0.03793(14) 1 d D U P A 2
H47A H -0.3065 0.6873 0.2683 0.041 Uiso 0.03793(14) 1 calc R U P A 2
C30B C -0.1147(12) 0.5797(10) 0.1781(5) 0.01793(16) Uani 0.262(3) 1 d D . P A 3
C31B C -0.1565(6) 0.6994(3) 0.1845(4) 0.0243(4) Uani 0.262(3) 1 d D . P A 3
H31G H -0.2277 0.7248 0.2325 0.036 Uiso 0.262(3) 1 calc R U P A 3
H31H H -0.0816 0.7193 0.1881 0.036 Uiso 0.262(3) 1 calc R U P A 3
H31I H -0.1879 0.7333 0.1371 0.036 Uiso 0.262(3) 1 calc R U P A 3
C32B C -0.2304(6) 0.5467(6) 0.1704(5) 0.0350(6) Uani 0.262(3) 1 d D . P A 3
H32G H -0.2014 0.4676 0.1663 0.052 Uiso 0.262(3) 1 calc R U P A 3
H32H H -0.3032 0.5716 0.2177 0.052 Uiso 0.262(3) 1 calc R U P A 3
H32I H -0.2601 0.5799 0.1224 0.052 Uiso 0.262(3) 1 calc R U P A 3
C33B C -0.0055(13) 0.5297(11) 0.1067(4) 0.0301(7) Uani 0.262(3) 1 d D . P A 3
H33G H 0.0154 0.4509 0.1075 0.045 Uiso 0.262(3) 1 calc R U P A 3
H33H H -0.0335 0.5597 0.0576 0.045 Uiso 0.262(3) 1 calc R U P A 3
H33I H 0.0728 0.5457 0.1086 0.045 Uiso 0.262(3) 1 calc R U P A 3
Al1 Al 0.24599(3) 0.27758(2) 0.27860(2) 0.01072(4) Uani 1 1 d D . . . .
O1 O 0.09186(7) 0.37043(6) 0.31070(4) 0.01550(11) Uani 1 1 d D . . . .
H5' H 0.076(3) 0.411(3) 0.349(2) 0.023 Uiso 0.03793(14) 1 d D U P A 2
O5 O 0.22648(7) 0.18565(6) 0.21692(4) 0.01467(11) Uani 1 1 d D . . . .
H5 H 0.2939(10) 0.1304(8) 0.2043(9) 0.022 Uiso 0.96207(14) 1 d D U P A 1
N1 N 0.37708(7) 0.34159(6) 0.23256(4) 0.01230(12) Uani 1 1 d . . . . .
N2 N 0.33962(7) 0.18540(6) 0.35056(4) 0.01203(11) Uani 1 1 d . . . . .
C1 C 0.56990(10) 0.39412(9) 0.23405(7) 0.02023(17) Uani 1 1 d . . . . .
H1A H 0.6595 0.3429 0.2311 0.030 Uiso 1 1 calc R U . . .
H1B H 0.5527 0.4554 0.2685 0.030 Uiso 1 1 calc R U . . .
H1C H 0.5609 0.4206 0.1802 0.030 Uiso 1 1 calc R U . . .
C2 C 0.47212(9) 0.33771(7) 0.26845(6) 0.01429(14) Uani 1 1 d . . . . .
C3 C 0.49199(9) 0.27938(8) 0.33887(6) 0.01631(15) Uani 1 1 d D . . . .
H3 H 0.5611(10) 0.2849(12) 0.3590(8) 0.020 Uiso 1 1 d D U . . .
C4 C 0.43637(9) 0.20273(7) 0.37451(5) 0.01388(14) Uani 1 1 d . . . . .
C5 C 0.49329(11) 0.13576(9) 0.44065(6) 0.02017(17) Uani 1 1 d . . . . .
H5A H 0.5129 0.0588 0.4309 0.030 Uiso 1 1 calc R U . . .
H5B H 0.4294 0.1576 0.4921 0.030 Uiso 1 1 calc R U . . .
H5C H 0.5745 0.1474 0.4419 0.030 Uiso 1 1 calc R U . . .
C6 C 0.36410(8) 0.40875(7) 0.16170(5) 0.01316(13) Uani 1 1 d . . . . .
C7 C 0.31060(9) 0.52273(7) 0.17025(6) 0.01640(15) Uani 1 1 d . . . . .
C8 C 0.28873(11) 0.58491(8) 0.10179(7) 0.02225(19) Uani 1 1 d . . . . .
H8 H 0.2511 0.6617 0.1062 0.027 Uiso 1 1 calc R U . . .
C9 C 0.32085(11) 0.53659(9) 0.02778(7) 0.0240(2) Uani 1 1 d . . . . .
H9 H 0.3021 0.5799 -0.0175 0.029 Uiso 1 1 calc R U . . .
C10 C 0.38043(10) 0.42498(9) 0.01979(6) 0.02070(17) Uani 1 1 d . . . . .
H10 H 0.4050 0.3929 -0.0316 0.025 Uiso 1 1 calc R U . . .
C11 C 0.40505(9) 0.35869(8) 0.08579(5) 0.01498(14) Uani 1 1 d . . . . .
C12 C 0.47909(10) 0.23667(8) 0.07476(6) 0.01835(16) Uani 1 1 d . . . . .
H12 H 0.4272 0.1988 0.1141 0.022 Uiso 1 1 calc R U . . .
C13 C 0.49526(12) 0.19559(11) -0.00895(7) 0.0274(2) Uani 1 1 d . . . . .
H13A H 0.5534 0.2257 -0.0484 0.041 Uiso 1 1 calc R U . . .
H13B H 0.4089 0.2186 -0.0218 0.041 Uiso 1 1 calc R U . . .
H13C H 0.5338 0.1162 -0.0102 0.041 Uiso 1 1 calc R U . . .
C14 C 0.61701(11) 0.20135(9) 0.09139(7) 0.0250(2) Uani 1 1 d . . . . .
H14A H 0.6613 0.1231 0.0821 0.038 Uiso 1 1 calc R U . . .
H14B H 0.6089 0.2180 0.1471 0.038 Uiso 1 1 calc R U . . .
H14C H 0.6687 0.2404 0.0556 0.038 Uiso 1 1 calc R U . . .
C15 C 0.28129(10) 0.58056(8) 0.24905(7) 0.02051(17) Uani 1 1 d . . . . .
H15 H 0.3122 0.5245 0.2894 0.025 Uiso 1 1 calc R U . . .
C16 C 0.13434(12) 0.64244(11) 0.28139(9) 0.0325(3) Uani 1 1 d . . . . .
H16A H 0.1019 0.6982 0.2429 0.049 Uiso 1 1 calc DR U . . .
H16B H 0.1209 0.6769 0.3324 0.049 Uiso 1 1 calc R U . . .
H16C H 0.0861 0.5919 0.2896 0.049 Uiso 1 1 calc DR U . . .
C17 C 0.35658(13) 0.66004(10) 0.24031(9) 0.0310(3) Uani 1 1 d . . . . .
H17A H 0.4497 0.6227 0.2152 0.047 Uiso 1 1 calc R U . . .
H17B H 0.3487 0.6866 0.2933 0.047 Uiso 1 1 calc R U . . .
H17C H 0.3192 0.7214 0.2069 0.047 Uiso 1 1 calc R U . . .
C18 C 0.31913(9) 0.08396(7) 0.37609(5) 0.01284(13) Uani 1 1 d . . . . .
C19 C 0.23196(9) 0.07742(8) 0.44915(5) 0.01493(14) Uani 1 1 d . . . . .
C20 C 0.21927(10) -0.02326(8) 0.47219(6) 0.01930(17) Uani 1 1 d . . . . .
H20 H 0.1604 -0.0291 0.5212 0.023 Uiso 1 1 calc R U . . .
C21 C 0.29117(11) -0.11437(8) 0.42468(7) 0.02133(18) Uani 1 1 d . . . . .
H21 H 0.2818 -0.1822 0.4414 0.026 Uiso 1 1 calc R U . . .
C22 C 0.37700(11) -0.10666(8) 0.35260(7) 0.01951(17) Uani 1 1 d . . . . .
H22 H 0.4260 -0.1696 0.3204 0.023 Uiso 1 1 calc R U . . .
C23 C 0.39259(9) -0.00774(7) 0.32665(6) 0.01470(14) Uani 1 1 d . . . . .
C24 C 0.49242(9) -0.00393(8) 0.24902(6) 0.01637(15) Uani 1 1 d . . . . .
H24 H 0.4738 0.0739 0.2332 0.020 Uiso 1 1 calc R U . . .
C25 C 0.48312(12) -0.06433(10) 0.17993(7) 0.0255(2) Uani 1 1 d . . . . .
H25A H 0.5411 -0.0515 0.1302 0.038 Uiso 1 1 calc R U . . .
H25B H 0.3920 -0.0378 0.1741 0.038 Uiso 1 1 calc R U . . .
H25C H 0.5103 -0.1422 0.1914 0.038 Uiso 1 1 calc R U . . .
C26 C 0.63226(11) -0.04921(10) 0.26191(8) 0.0264(2) Uani 1 1 d . . . . .
H26A H 0.6958 -0.0555 0.2103 0.040 Uiso 1 1 calc R U . . .
H26B H 0.6475 -0.1210 0.2868 0.040 Uiso 1 1 calc DR U . . .
H26C H 0.6431 -0.0002 0.2970 0.040 Uiso 1 1 calc R U . . .
C27 C 0.15144(10) 0.17531(8) 0.50279(6) 0.01869(16) Uani 1 1 d . . . . .
H27 H 0.1818 0.2368 0.4804 0.022 Uiso 1 1 calc R U . . .
C28 C 0.00551(12) 0.20877(12) 0.50302(8) 0.0315(3) Uani 1 1 d . . . . .
H28A H -0.0066 0.2311 0.4490 0.047 Uiso 1 1 calc DR U . . .
H28B H -0.0460 0.2695 0.5402 0.047 Uiso 1 1 calc DR U . . .
H28C H -0.0243 0.1472 0.5199 0.047 Uiso 1 1 calc R U . . .
C29 C 0.17040(12) 0.15444(10) 0.58865(6) 0.0260(2) Uani 1 1 d . . . . .
H29A H 0.2647 0.1270 0.5873 0.039 Uiso 1 1 calc R U . . .
H29B H 0.1312 0.1007 0.6141 0.039 Uiso 1 1 calc DR U . . .
H29C H 0.1273 0.2223 0.6193 0.039 Uiso 1 1 calc R U . . .

loop_
_atom_site_aniso_label
_atom_site_aniso_U_11
_atom_site_aniso_U_22
_atom_site_aniso_U_33
_atom_site_aniso_U_23
_atom_site_aniso_U_13
_atom_site_aniso_U_12
Dy1 0.01128(2) 0.01169(2) 0.01323(2) -0.00065(1) -0.00374(1) -0.00470(1)
Si1 0.01019(10) 0.01179(10) 0.01577(10) -0.00125(8) -0.00320(9) -0.00236(8)
O2 0.0141(3) 0.0139(3) 0.0192(3) -0.0017(2) -0.0052(2) -0.0036(2)
O4 0.0140(3) 0.0198(3) 0.0214(3) -0.0058(3) 0.0017(2) -0.0055(3)
O3 0.0246(4) 0.0127(3) 0.0214(3) 0.0010(2) -0.0114(3) -0.0034(3)
C30 0.0177(4) 0.0170(4) 0.0181(4) 0.0019(3) -0.0064(3) -0.0037(3)
C31 0.0297(10) 0.0141(5) 0.0246(7) 0.0015(4) -0.0070(8) -0.0023(7)
C32 0.0167(9) 0.0472(15) 0.0420(11) 0.0195(11) -0.0167(8) -0.0101(9)
C33 0.0428(11) 0.0172(12) 0.0235(5) 0.0005(5) 0.0056(6) -0.0117(8)
C34 0.0170(4) 0.0187(4) 0.0189(4) -0.0031(3) -0.0001(3) -0.0021(3)
C35 0.0170(4) 0.0296(5) 0.0228(5) 0.0003(4) 0.0016(4) -0.0054(4)
C36 0.0384(7) 0.0374(7) 0.0277(6) -0.0052(5) -0.0043(5) -0.0218(6)
C37 0.0285(6) 0.0292(6) 0.0288(6) 0.0033(5) 0.0042(5) 0.0093(5)
C38 0.0215(4) 0.0210(4) 0.0153(4) 0.0009(3) -0.0030(3) -0.0074(4)
C39 0.0189(4) 0.0210(4) 0.0172(4) -0.0035(3) -0.0016(3) -0.0052(3)
C40 0.0283(5) 0.0225(5) 0.0204(4) -0.0070(4) -0.0026(4) -0.0107(4)
C41 0.0264(5) 0.0350(6) 0.0202(4) -0.0049(4) -0.0088(4) -0.0145(5)
C42 0.0218(5) 0.0291(5) 0.0171(4) 0.0021(4) -0.0083(4) -0.0058(4)
C43 0.0198(5) 0.0164(4) 0.0358(6) 0.0068(4) -0.0069(4) -0.0069(4)
C44 0.0255(5) 0.0275(5) 0.0237(5) 0.0112(4) -0.0121(4) -0.0157(4)
C45 0.0234(5) 0.0241(5) 0.0179(4) 0.0025(3) -0.0012(3) -0.0125(4)
C46 0.0161(4) 0.0237(5) 0.0265(5) 0.0057(4) -0.0066(4) -0.0109(4)
C47 0.0250(5) 0.0201(4) 0.0283(5) 0.0013(4) -0.0069(4) -0.0140(4)
Dy1A 0.01019(10) 0.01179(10) 0.01577(10) -0.00125(8) -0.00320(9) -0.00236(8)
Si1A 0.01128(2) 0.01169(2) 0.01323(2) -0.00065(1) -0.00374(1) -0.00470(1)
O2A 0.0141(3) 0.0139(3) 0.0192(3) -0.0017(2) -0.0052(2) -0.0036(2)
O4A 0.0140(3) 0.0198(3) 0.0214(3) -0.0058(3) 0.0017(2) -0.0055(3)
O3A 0.0246(4) 0.0127(3) 0.0214(3) 0.0010(2) -0.0114(3) -0.0034(3)
C30A 0.022(3) 0.020(3) 0.024(3) 0.005(3) -0.009(3) -0.008(3)
C31A 0.030(3) 0.025(3) 0.026(3) 0.001(3) -0.004(3) -0.003(3)
C32A 0.026(8) 0.023(6) 0.027(7) 0.003(5) -0.012(6) -0.005(5)
C33A 0.034(7) 0.026(7) 0.030(7) 0.005(6) -0.015(6) -0.011(6)
C34A 0.024(3) 0.025(3) 0.018(3) -0.003(3) -0.005(3) -0.004(3)
C35A 0.031(6) 0.030(8) 0.023(7) -0.008(7) -0.007(5) -0.011(5)
C36A 0.035(8) 0.034(7) 0.023(6) 0.000(5) -0.007(6) -0.008(7)
C37A 0.027(7) 0.023(5) 0.033(7) -0.004(5) 0.002(6) -0.007(5)
C38A 0.020(4) 0.029(4) 0.026(4) -0.001(3) 0.000(4) -0.002(3)
C39A 0.020(4) 0.028(4) 0.027(4) -0.002(4) 0.000(3) 0.000(3)
C40A 0.019(4) 0.029(4) 0.021(4) -0.002(4) 0.001(4) -0.001(4)
C41A 0.018(4) 0.029(4) 0.022(4) -0.002(3) 0.000(4) -0.001(4)
C42A 0.021(4) 0.031(4) 0.025(4) -0.001(3) -0.001(3) -0.003(3)
C43A 0.030(3) 0.025(3) 0.026(3) 0.001(3) -0.004(3) -0.003(3)
C44A 0.028(4) 0.021(4) 0.026(4) 0.001(3) -0.003(3) -0.004(3)
C45A 0.025(4) 0.022(4) 0.024(4) 0.004(3) -0.006(3) -0.003(3)
C46A 0.029(4) 0.027(4) 0.027(4) 0.004(3) -0.006(3) -0.002(3)
C47A 0.032(4) 0.029(4) 0.031(4) 0.003(3) -0.004(3) -0.001(3)
C30B 0.0177(4) 0.0170(4) 0.0181(4) 0.0019(3) -0.0064(3) -0.0037(3)
C31B 0.0297(10) 0.0141(5) 0.0246(7) 0.0015(4) -0.0070(8) -0.0023(7)
C32B 0.0167(9) 0.0472(15) 0.0420(11) 0.0195(11) -0.0167(8) -0.0101(9)
C33B 0.0428(11) 0.0172(12) 0.0235(5) 0.0005(5) 0.0056(6) -0.0117(8)
Al1 0.00915(10) 0.01101(10) 0.01198(10) -0.00061(8) -0.00286(8) -0.00309(8)
O1 0.0114(3) 0.0158(3) 0.0169(3) -0.0006(2) -0.0028(2) -0.0021(2)
O5 0.0122(3) 0.0156(3) 0.0170(3) -0.0027(2) -0.0047(2) -0.0042(2)
N1 0.0108(3) 0.0127(3) 0.0135(3) -0.0004(2) -0.0027(2) -0.0042(2)
N2 0.0117(3) 0.0116(3) 0.0134(3) -0.0001(2) -0.0043(2) -0.0038(2)
C1 0.0153(4) 0.0223(4) 0.0268(5) 0.0032(3) -0.0061(3) -0.0110(3)
C2 0.0122(3) 0.0148(3) 0.0172(3) -0.0013(3) -0.0035(3) -0.0058(3)
C3 0.0155(4) 0.0186(4) 0.0190(4) 0.0012(3) -0.0078(3) -0.0085(3)
C4 0.0135(3) 0.0145(3) 0.0146(3) -0.0006(3) -0.0057(3) -0.0043(3)
C5 0.0216(4) 0.0223(4) 0.0211(4) 0.0049(3) -0.0127(3) -0.0089(4)
C6 0.0113(3) 0.0131(3) 0.0152(3) 0.0008(3) -0.0026(3) -0.0048(3)
C7 0.0134(4) 0.0125(3) 0.0228(4) -0.0001(3) -0.0025(3) -0.0051(3)
C8 0.0191(4) 0.0160(4) 0.0296(5) 0.0063(3) -0.0053(4) -0.0054(3)
C9 0.0211(4) 0.0257(5) 0.0244(5) 0.0105(4) -0.0070(4) -0.0085(4)
C10 0.0196(4) 0.0262(5) 0.0165(4) 0.0034(3) -0.0047(3) -0.0087(4)
C11 0.0137(3) 0.0166(4) 0.0144(3) -0.0002(3) -0.0021(3) -0.0058(3)
C12 0.0192(4) 0.0173(4) 0.0168(4) -0.0041(3) 0.0006(3) -0.0065(3)
C13 0.0272(5) 0.0318(6) 0.0229(5) -0.0116(4) 0.0002(4) -0.0116(4)
C14 0.0212(5) 0.0201(4) 0.0272(5) -0.0055(4) -0.0045(4) 0.0011(4)
C15 0.0178(4) 0.0155(4) 0.0282(5) -0.0068(3) -0.0019(3) -0.0066(3)
C16 0.0194(5) 0.0302(6) 0.0443(7) -0.0185(5) 0.0025(5) -0.0067(4)
C17 0.0256(5) 0.0216(5) 0.0498(7) -0.0087(5) -0.0075(5) -0.0119(4)
C18 0.0125(3) 0.0121(3) 0.0147(3) 0.0010(3) -0.0053(3) -0.0039(3)
C19 0.0138(3) 0.0161(4) 0.0150(3) 0.0026(3) -0.0050(3) -0.0047(3)
C20 0.0195(4) 0.0208(4) 0.0201(4) 0.0063(3) -0.0072(3) -0.0097(3)
C21 0.0240(5) 0.0163(4) 0.0275(5) 0.0060(3) -0.0107(4) -0.0098(3)
C22 0.0217(4) 0.0130(4) 0.0256(4) 0.0000(3) -0.0088(4) -0.0060(3)
C23 0.0142(3) 0.0125(3) 0.0181(4) -0.0010(3) -0.0059(3) -0.0038(3)
C24 0.0140(4) 0.0155(4) 0.0179(4) -0.0039(3) -0.0035(3) -0.0023(3)
C25 0.0273(5) 0.0264(5) 0.0218(4) -0.0088(4) -0.0045(4) -0.0071(4)
C26 0.0146(4) 0.0313(5) 0.0301(5) -0.0022(4) -0.0055(4) -0.0035(4)
C27 0.0171(4) 0.0201(4) 0.0152(4) 0.0005(3) -0.0026(3) -0.0030(3)
C28 0.0183(5) 0.0410(7) 0.0267(5) -0.0047(5) -0.0059(4) 0.0012(4)
C29 0.0267(5) 0.0310(5) 0.0166(4) -0.0009(4) -0.0062(4) -0.0047(4)

loop_
_atom_type_symbol
_atom_type_description
_atom_type_scat_dispersion_real
_atom_type_scat_dispersion_imag
_atom_type_scat_source
C C 0.0033 0.0016 'International Tables Vol C Tables 4.2.6.8 and 6.1.1.4'
H H 0.0000 0.0000 'International Tables Vol C Tables 4.2.6.8 and 6.1.1.4'
N N 0.0061 0.0033 'International Tables Vol C Tables 4.2.6.8 and 6.1.1.4'
O O 0.0106 0.0060 'International Tables Vol C Tables 4.2.6.8 and 6.1.1.4'
Al Al 0.0645 0.0514 'International Tables Vol C Tables 4.2.6.8 and 6.1.1.4'
Si Si 0.0817 0.0704 'International Tables Vol C Tables 4.2.6.8 and 6.1.1.4'
Dy Dy -0.1892 4.4098 'International Tables Vol C Tables 4.2.6.8 and 6.1.1.4'

loop_
_geom_angle_atom_site_label_1
_geom_angle_atom_site_label_2
_geom_angle_atom_site_label_3
_geom_angle
O2 Dy1 O5 84.75(3)
O2 Dy1 C46 96.05(3)
O5 Dy1 C46 134.04(3)
O2 Dy1 C45 82.74(3)
O5 Dy1 C45 105.22(3)
C46 Dy1 C45 30.68(4)
O2 Dy1 C42 89.74(3)
O5 Dy1 C42 114.83(3)
C46 Dy1 C42 111.12(4)
C45 Dy1 C42 138.35(4)
O2 Dy1 C44 102.92(4)
O5 Dy1 C44 84.39(3)
C46 Dy1 C44 50.50(3)
C45 Dy1 C44 30.55(4)
C42 Dy1 C44 158.14(4)
O2 Dy1 C38 94.34(3)
O5 Dy1 C38 85.10(3)
C46 Dy1 C38 140.21(4)
C45 Dy1 C38 168.90(4)
C42 Dy1 C38 30.63(4)
C44 Dy1 C38 158.84(4)
O2 Dy1 C41 115.19(4)
O5 Dy1 C41 130.50(3)
C46 Dy1 C41 90.62(4)
C45 Dy1 C41 121.29(4)
C42 Dy1 C41 30.65(4)
C44 Dy1 C41 128.43(4)
C38 Dy1 C41 50.50(4)
O2 Dy1 C43 131.98(4)
O5 Dy1 C43 96.40(3)
C46 Dy1 C43 50.40(4)
C45 Dy1 C43 50.49(4)
C42 Dy1 C43 130.84(4)
C44 Dy1 C43 30.57(4)
C38 Dy1 C43 133.66(4)
C41 Dy1 C43 100.25(4)
O2 Dy1 C47 126.59(3)
O5 Dy1 C47 126.78(3)
C46 Dy1 C47 30.56(4)
C45 Dy1 C47 50.53(4)
C42 Dy1 C47 107.77(4)
C44 Dy1 C47 50.40(4)
C38 Dy1 C47 126.13(4)
C41 Dy1 C47 78.63(4)
C43 Dy1 C47 30.39(4)
O2 Dy1 C39 123.50(3)
O5 Dy1 C39 80.70(3)
C46 Dy1 C39 131.84(4)
C45 Dy1 C39 153.73(3)
C42 Dy1 C39 50.32(4)
C44 Dy1 C39 129.15(4)
C38 Dy1 C39 30.46(3)
C41 Dy1 C39 50.14(4)
C43 Dy1 C39 103.85(4)
C47 Dy1 C39 105.17(4)
O2 Dy1 C40 139.93(3)
O5 Dy1 C40 106.73(3)
C46 Dy1 C40 101.72(4)
C45 Dy1 C40 127.83(4)
C42 Dy1 C40 50.38(4)
C44 Dy1 C40 116.14(4)
C38 Dy1 C40 50.32(4)
C41 Dy1 C40 30.37(4)
C43 Dy1 C40 85.75(4)
C47 Dy1 C40 77.31(4)
C39 Dy1 C40 30.25(4)
O2 Si1 O3 112.58(4)
O2 Si1 O4 106.98(4)
O3 Si1 O4 108.77(4)
O2 Si1 O1 111.44(4)
O3 Si1 O1 106.73(4)
O4 Si1 O1 110.33(4)
Si1 O2 Dy1 140.74(4)
C34 O4 Si1 133.43(7)
C30 O3 Si1 131.00(18)
O3 C30 C32 110.0(3)
O3 C30 C33 110.1(3)
C32 C30 C33 112.2(3)
O3 C30 C31 105.7(3)
C32 C30 C31 110.7(3)
C33 C30 C31 108.1(3)
O4 C34 C36 109.91(9)
O4 C34 C37 110.15(10)
C36 C34 C37 110.43(12)
O4 C34 C35 105.99(9)
C36 C34 C35 110.47(10)
C37 C34 C35 109.80(10)
C39 C38 C42 107.77(10)
C39 C38 Dy1 75.51(6)
C42 C38 Dy1 74.36(6)
C40 C39 C38 108.36(10)
C40 C39 Dy1 75.12(6)
C38 C39 Dy1 74.03(6)
C39 C40 C41 107.81(11)
C39 C40 Dy1 74.62(6)
C41 C40 Dy1 73.89(6)
C40 C41 C42 108.16(10)
C40 C41 Dy1 75.74(6)
C42 C41 Dy1 74.28(6)
C38 C42 C41 107.90(10)
C38 C42 Dy1 75.01(6)
C41 C42 Dy1 75.06(6)
C47 C43 C44 108.07(10)
C47 C43 Dy1 75.01(6)
C44 C43 Dy1 74.27(6)
C45 C44 C43 108.07(10)
C45 C44 Dy1 74.42(6)
C43 C44 Dy1 75.16(6)
C44 C45 C46 107.82(10)
C44 C45 Dy1 75.03(6)
C46 C45 Dy1 74.49(6)
C45 C46 C47 108.34(10)
C45 C46 Dy1 74.83(6)
C47 C46 Dy1 75.85(6)
C43 C47 C46 107.69(11)
C43 C47 Dy1 74.60(6)
C46 C47 Dy1 73.60(6)
O2A Dy1A O1 74.82(19)
O2A Dy1A C42A 108.9(4)
O1 Dy1A C42A 80.3(5)
O2A Dy1A C41A 139.0(5)
O1 Dy1A C41A 94.2(5)
C42A Dy1A C41A 30.4(4)
O2A Dy1A C46A 99.1(5)
O1 Dy1A C46A 128.0(5)
C42A Dy1A C46A 145.2(5)
C41A Dy1A C46A 117.6(5)
O2A Dy1A C45A 82.0(5)
O1 Dy1A C45A 99.1(5)
C42A Dy1A C45A 168.4(5)
C41A Dy1A C45A 138.9(5)
C46A Dy1A C45A 30.4(4)
O2A Dy1A C47A 129.1(5)
O1 Dy1A C47A 128.6(4)
C42A Dy1A C47A 118.6(5)
C41A Dy1A C47A 88.8(5)
C46A Dy1A C47A 30.0(4)
C45A Dy1A C47A 52.9(5)
O2A Dy1A C38A 91.3(5)
O1 Dy1A C38A 99.2(5)
C42A Dy1A C38A 30.3(4)
C41A Dy1A C38A 50.8(5)
C46A Dy1A C38A 132.7(6)
C45A Dy1A C38A 158.1(7)
C47A Dy1A C38A 121.0(5)
O2A Dy1A C44A 102.2(5)
O1 Dy1A C44A 84.1(5)
C42A Dy1A C44A 139.8(6)
C41A Dy1A C44A 116.0(5)
C46A Dy1A C44A 46.0(6)
C45A Dy1A C44A 29.4(4)
C47A Dy1A C44A 49.7(5)
C38A Dy1A C44A 166.4(6)
O2A Dy1A C40A 137.2(5)
O1 Dy1A C40A 123.6(5)
C42A Dy1A C40A 49.1(5)
C41A Dy1A C40A 29.5(4)
C46A Dy1A C40A 96.2(5)
C45A Dy1A C40A 125.2(6)
C47A Dy1A C40A 73.0(5)
C38A Dy1A C40A 50.4(5)
C44A Dy1A C40A 116.9(5)
O2A Dy1A C43A 131.0(5)
O1 Dy1A C43A 99.67(16)
C42A Dy1A C43A 118.2(5)
C41A Dy1A C43A 89.3(5)
C46A Dy1A C43A 45.9(5)
C45A Dy1A C43A 50.3(5)
C47A Dy1A C43A 29.0(4)
C38A Dy1A C43A 136.8(5)
C44A Dy1A C43A 30.0(4)
C40A Dy1A C43A 87.0(5)
O2A Dy1A C39A 108.3(5)
O1 Dy1A C39A 126.1(4)
C42A Dy1A C39A 46.9(6)
C41A Dy1A C39A 47.3(5)
C46A Dy1A C39A 105.1(6)
C45A Dy1A C39A 134.7(6)
C47A Dy1A C39A 92.1(5)
C38A Dy1A C39A 29.4(4)
C44A Dy1A C39A 141.4(5)
C40A Dy1A C39A 28.9(4)
C43A Dy1A C39A 113.1(5)
O2A Si1A O5 118.9(4)
O2A Si1A O3A 111.7(4)
O5 Si1A O3A 106.3(4)
O2A Si1A O4A 111.5(5)
O5 Si1A O4A 105.9(4)
O3A Si1A O4A 100.8(7)
Si1A O2A Dy1A 139.6(4)
C34A O4A Si1A 131.9(12)
C30A O3A Si1A 135.7(11)
O3A C30A C32A 105.4(14)
O3A C30A C33A 108.6(13)
C32A C30A C33A 111.5(14)
O3A C30A C31A 104.0(12)
C32A C30A C31A 115.1(16)
C33A C30A C31A 111.6(14)
O4A C34A C36A 109.5(15)
O4A C34A C35A 106.0(14)
C36A C34A C35A 111.8(16)
O4A C34A C37A 105.9(15)
C36A C34A C37A 113.5(16)
C35A C34A C37A 109.8(15)
C42A C38A C39A 100.7(14)
C42A C38A Dy1A 68.2(7)
C39A C38A Dy1A 79.2(7)
C40A C39A C38A 113.0(15)
C40A C39A Dy1A 72.9(7)
C38A C39A Dy1A 71.4(7)
C41A C40A C39A 104.5(15)
C41A C40A Dy1A 68.9(7)
C39A C40A Dy1A 78.2(8)
C42A C41A C40A 108.7(16)
C42A C41A Dy1A 73.0(7)
C40A C41A Dy1A 81.6(8)
C41A C42A C38A 113.0(15)
C41A C42A Dy1A 76.5(7)
C38A C42A Dy1A 81.5(8)
C47A C43A C44A 110.2(14)
C47A C43A Dy1A 73.6(7)
C44A C43A Dy1A 73.6(7)
C45A C44A C43A 111.8(14)
C45A C44A Dy1A 73.3(7)
C43A C44A Dy1A 76.4(7)
C44A C45A C46A 98.5(15)
C44A C45A Dy1A 77.2(8)
C46A C45A Dy1A 72.9(7)
C47A C46A C45A 119.6(17)
C47A C46A Dy1A 78.4(8)
C45A C46A Dy1A 76.7(8)
C43A C47A C46A 99.7(15)
C43A C47A Dy1A 77.4(8)
C46A C47A Dy1A 71.6(8)
C31B C30B C33B 115.2(9)
C31B C30B C32B 110.4(8)
C33B C30B C32B 105.0(9)
O1 Al1 O5 105.06(4)
O1 Al1 N2 122.05(4)
O5 Al1 N2 103.67(3)
O1 Al1 N1 113.56(4)
O5 Al1 N1 116.79(3)
N2 Al1 N1 95.96(3)
H5' O1 Al1 120.0(18)
Si1 O1 Al1 138.40(5)
H5' O1 Dy1A 89.8(18)
Al1 O1 Dy1A 150.20(5)
H5 O5 Al1 113.0(11)
Si1A O5 Al1 120.70(15)
H5 O5 Dy1 112.2(11)
Al1 O5 Dy1 133.44(4)
C2 N1 C6 117.92(7)
C2 N1 Al1 122.46(6)
C6 N1 Al1 119.14(6)
C4 N2 C18 115.87(7)
C4 N2 Al1 123.52(6)
C18 N2 Al1 120.28(6)
N1 C2 C3 123.64(8)
N1 C2 C1 121.97(8)
C3 C2 C1 114.37(8)
C4 C3 C2 126.98(8)
N2 C4 C3 122.76(8)
N2 C4 C5 120.66(8)
C3 C4 C5 116.55(8)
C7 C6 C11 121.43(8)
C7 C6 N1 119.21(8)
C11 C6 N1 119.36(8)
C8 C7 C6 117.83(9)
C8 C7 C15 118.91(9)
C6 C7 C15 123.21(9)
C9 C8 C7 121.25(10)
C8 C9 C10 120.02(10)
C9 C10 C11 121.35(10)
C10 C11 C6 117.86(9)
C10 C11 C12 120.41(9)
C6 C11 C12 121.68(8)
C11 C12 C13 113.56(9)
C11 C12 C14 112.54(8)
C13 C12 C14 107.61(9)
C7 C15 C16 112.86(9)
C7 C15 C17 111.00(9)
C16 C15 C17 108.86(9)
C19 C18 C23 121.51(8)
C19 C18 N2 120.62(8)
C23 C18 N2 117.84(8)
C20 C19 C18 118.28(9)
C20 C19 C27 119.48(9)
C18 C19 C27 122.24(8)
C21 C20 C19 121.05(9)
C20 C21 C22 120.01(9)
C21 C22 C23 121.13(9)
C22 C23 C18 118.01(9)
C22 C23 C24 119.40(8)
C18 C23 C24 122.51(8)
C23 C24 C26 110.48(8)
C23 C24 C25 112.91(8)
C26 C24 C25 109.99(9)
C19 C27 C28 110.30(9)
C19 C27 C29 111.98(8)
C28 C27 C29 110.33(9)

loop_
_geom_bond_atom_site_label_1
_geom_bond_atom_site_label_2
_geom_bond_distance
Dy1 O2 2.0958(7)
Dy1 O5 2.3635(7)
Dy1 C46 2.6621(10)
Dy1 C45 2.6665(10)
Dy1 C42 2.6707(11)
Dy1 C44 2.6742(10)
Dy1 C38 2.6790(10)
Dy1 C41 2.6807(11)
Dy1 C43 2.6855(11)
Dy1 C47 2.6908(10)
Dy1 C39 2.6979(10)
Dy1 C40 2.7043(11)
Si1 O2 1.5989(8)
Si1 O3 1.6363(8)
Si1 O4 1.6383(8)
Si1 O1 1.6398(7)
O4 C34 1.4327(13)
O3 C30 1.439(3)
O3 C30B 1.442(7)
C30 C32 1.513(5)
C30 C33 1.520(5)
C30 C31 1.554(5)
C34 C36 1.5233(18)
C34 C37 1.5263(17)
C34 C35 1.5275(16)
C38 C39 1.4128(15)
C38 C42 1.4130(16)
C39 C40 1.4098(16)
C40 C41 1.4107(18)
C41 C42 1.4145(18)
C43 C47 1.4092(17)
C43 C44 1.4130(18)
C44 C45 1.4073(17)
C45 C46 1.4096(16)
C46 C47 1.4108(17)
Dy1A O2A 2.0962(12)
Dy1A O1 2.2041(13)
Dy1A C42A 2.539(12)
Dy1A C41A 2.581(13)
Dy1A C46A 2.612(14)
Dy1A C45A 2.659(13)
Dy1A C47A 2.696(13)
Dy1A C38A 2.705(13)
Dy1A C44A 2.708(13)
Dy1A C40A 2.738(14)
Dy1A C43A 2.743(12)
Dy1A C39A 2.803(13)
Si1A O2A 1.5990(13)
Si1A O5 1.686(4)
Si1A O3A 1.720(9)
Si1A O4A 1.726(10)
O4A C34A 1.387(14)
O3A C30A 1.397(14)
C30A C32A 1.518(13)
C30A C33A 1.536(13)
C30A C31A 1.543(13)
C34A C36A 1.513(13)
C34A C35A 1.530(14)
C34A C37A 1.539(13)
C38A C42A 1.381(18)
C38A C39A 1.399(17)
C39A C40A 1.383(18)
C40A C41A 1.364(18)
C41A C42A 1.343(15)
C43A C47A 1.362(17)
C43A C44A 1.409(17)
C44A C45A 1.364(18)
C45A C46A 1.384(17)
C46A C47A 1.376(17)
C30B C31B 1.485(14)
C30B C33B 1.501(16)
C30B C32B 1.544(15)
Al1 O1 1.7058(7)
Al1 O5 1.7846(7)
Al1 N2 1.8968(8)
Al1 N1 1.9183(8)
O1 H5' 0.839(10)
O5 H5 0.837(5)
N1 C2 1.3426(12)
N1 C6 1.4531(11)
N2 C4 1.3462(11)
N2 C18 1.4512(11)
C1 C2 1.5109(13)
C2 C3 1.4037(13)
C3 C4 1.3926(13)
C4 C5 1.5088(13)
C6 C7 1.4121(13)
C6 C11 1.4132(13)
C7 C8 1.4010(14)
C7 C15 1.5228(15)
C8 C9 1.3844(17)
C9 C10 1.3858(16)
C10 C11 1.3968(14)
C11 C12 1.5285(14)
C12 C13 1.5331(15)
C12 C14 1.5376(16)
C15 C16 1.5296(16)
C15 C17 1.5405(15)
C18 C19 1.4048(13)
C18 C23 1.4092(13)
C19 C20 1.3996(13)
C19 C27 1.5154(14)
C20 C21 1.3840(16)
C21 C22 1.3889(16)
C22 C23 1.3991(13)
C23 C24 1.5244(14)
C24 C26 1.5284(14)
C24 C25 1.5350(14)
C27 C28 1.5300(16)
C27 C29 1.5372(15)
